data_2311266
loop_
_publ_author_name
'Parsons, Simon'
'Flack, Howard D.'
'Wagner, Trixie'

_publ_section_title
;
 Use of intensity quotients and differences in absolute structure
 refinement.
;
_journal_issue 'Pt 3'
_journal_name_full 'Acta crystallographica Section B, Structural science, crystal engineering and materials'
_journal_page_first 249
_journal_page_last 259
_journal_paper_doi 10.1107/S2052519213010014
_journal_volume 69
_journal_year 2013
_chemical_formula_sum 'C19 H18 N2'
_chemical_formula_weight 274.35
_space_group_crystal_system trigonal
_space_group_IT_number 144
_space_group_name_Hall 'P 31'
_space_group_name_H-M_alt 'P 31'
_atom_sites_solution_hydrogens mixed
_audit_creation_method SHELXL-2012
_cell_angle_alpha 90
_cell_angle_beta 90
_cell_angle_gamma 120
_cell_formula_units_Z 3
_cell_length_a 12.094(4)
_cell_length_b 12.094(4)
_cell_length_c 8.551(3)
_cell_measurement_temperature 100(2)
_cell_volume 1083.1(6)
_computing_structure_refinement 'SHELXL-2012 (Sheldrick, 2012)'
_diffrn_ambient_temperature 100(2)
_diffrn_measured_fraction_theta_full 0.998
_diffrn_measured_fraction_theta_max 0.998
_diffrn_radiation_type CuK\a
_diffrn_radiation_wavelength 1.54178
_diffrn_reflns_av_R_equivalents 0.0333
_diffrn_reflns_av_unetI/netI 0.0139
_diffrn_reflns_Laue_measured_fraction_full 0.998
_diffrn_reflns_Laue_measured_fraction_max 0.998
_diffrn_reflns_limit_h_max 14
_diffrn_reflns_limit_h_min -14
_diffrn_reflns_limit_k_max 14
_diffrn_reflns_limit_k_min -14
_diffrn_reflns_limit_l_max 10
_diffrn_reflns_limit_l_min -10
_diffrn_reflns_number 39617
_diffrn_reflns_point_group_measured_fraction_full 0.999
_diffrn_reflns_point_group_measured_fraction_max 0.999
_diffrn_reflns_theta_full 67.679
_diffrn_reflns_theta_max 68.151
_diffrn_reflns_theta_min 4.221
_exptl_absorpt_coefficient_mu 0.572
_exptl_crystal_density_diffrn 1.262
_exptl_crystal_F_000 438
_exptl_crystal_size_max 0.320
_exptl_crystal_size_mid 0.210
_exptl_crystal_size_min 0.210
_refine_diff_density_max 0.226
_refine_diff_density_min -0.171
_refine_diff_density_rms 0.042
_refine_ls_abs_structure_details
;
 Flack x determined using 1327 quotients [(I+)-(I-)]/[(I+)+(I-)]
 (Parsons and Flack (2004), Acta Cryst. A60, s61).
;
_refine_ls_abs_structure_Flack 0.09(8)
_refine_ls_extinction_method none
_refine_ls_goodness_of_fit_ref 1.100
_refine_ls_hydrogen_treatment mixed
_refine_ls_matrix_type full
_refine_ls_number_parameters 195
_refine_ls_number_reflns 2658
_refine_ls_number_restraints 1
_refine_ls_restrained_S_all 1.100
_refine_ls_R_factor_all 0.0319
_refine_ls_R_factor_gt 0.0319
_refine_ls_shift/su_max 0.000
_refine_ls_shift/su_mean 0.000
_refine_ls_structure_factor_coef Fsqd
_refine_ls_weighting_details
;
 w=1/[\s^2^(Fo^2^)+(0.0485P)^2^+0.2757P]
 where P=(Fo^2^+2Fc^2^)/3
;
_refine_ls_weighting_scheme calc
_refine_ls_wR_factor_gt 0.0830
_refine_ls_wR_factor_ref 0.0830
_reflns_Friedel_coverage 1.001
_reflns_Friedel_fraction_full 0.999
_reflns_Friedel_fraction_max 0.999
_reflns_number_gt 2658
_reflns_number_total 2658
_reflns_threshold_expression 'I > 2\s(I)'
_cod_data_source_file TWA17C_B.cif
_cod_data_source_block TWA17C_B
_cod_original_cell_volume 1083.1(8)
_cod_database_code 2311266
_shelx_space_group_comment
;
The symmetry employed for this shelxl refinement is uniquely defined
by the following loop, which should always be used as a source of
symmetry information in preference to the above space-group names.
They are only intended as comments.
;
_shelx_estimated_absorpt_t_min 0.838
_shelx_estimated_absorpt_t_max 0.889
_shelxl_version_number 2012-9

loop_
_space_group_symop_operation_xyz
'x, y, z'
'-y, x-y, z+1/3'
'-x+y, -x, z+2/3'

loop_
_atom_site_label
_atom_site_type_symbol
_atom_site_fract_x
_atom_site_fract_y
_atom_site_fract_z
_atom_site_U_iso_or_equiv
_atom_site_adp_type
_atom_site_occupancy
_atom_site_site_symmetry_order
_atom_site_calc_flag
_atom_site_refinement_flags_posn
_atom_site_refinement_flags_adp
C1 C 0.2472(2) 0.2331(2) 0.5969(3) 0.0249(5) Uani 1 1 d . .
H1A H 0.2938 0.2179 0.5138 0.037 Uiso 1 1 calc R U
H1B H 0.1890 0.2583 0.5504 0.037 Uiso 1 1 calc R U
H1C H 0.1980 0.1547 0.6579 0.037 Uiso 1 1 calc R U
N2 N 0.33791(18) 0.33503(17) 0.6993(2) 0.0182(4) Uani 1 1 d . .
C3 C 0.4119(2) 0.2888(2) 0.7859(3) 0.0210(5) Uani 1 1 d . .
H3A H 0.4647 0.2721 0.7117 0.025 Uiso 1 1 calc R U
H3B H 0.3527 0.2074 0.8386 0.025 Uiso 1 1 calc R U
C4 C 0.4966(2) 0.3841(2) 0.9054(3) 0.0196(5) Uani 1 1 d . .
C5 C 0.5228(2) 0.3424(2) 1.0457(3) 0.0241(5) Uani 1 1 d . .
H5 H 0.4937 0.2542 1.0605 0.029 Uiso 1 1 calc R U
C6 C 0.5907(2) 0.4286(2) 1.1632(3) 0.0242(5) Uani 1 1 d . .
H6 H 0.6082 0.3996 1.2583 0.029 Uiso 1 1 calc R U
C7 C 0.6330(2) 0.5573(2) 1.1416(3) 0.0243(5) Uani 1 1 d . .
H7 H 0.6785 0.6167 1.2226 0.029 Uiso 1 1 calc R U
C8 C 0.6089(2) 0.5993(2) 1.0017(3) 0.0208(5) Uani 1 1 d . .
H8 H 0.6379 0.6876 0.9882 0.025 Uiso 1 1 calc R U
C9 C 0.5426(2) 0.5143(2) 0.8803(3) 0.0185(4) Uani 1 1 d . .
C10 C 0.50837(19) 0.5597(2) 0.7326(2) 0.0171(4) Uani 1 1 d . .
H10 H 0.4489 0.5897 0.7678 0.021 Uiso 1 1 calc R U
C11 C 0.6153(2) 0.6735(2) 0.6459(3) 0.0176(4) Uani 1 1 d . .
C12 C 0.7394(2) 0.7600(2) 0.6893(2) 0.0190(4) Uani 1 1 d . .
H12 H 0.7740 0.7461 0.7820 0.023 Uiso 1 1 calc R U
C13 C 0.8151(2) 0.8691(2) 0.5964(3) 0.0208(5) Uani 1 1 d . .
H13 H 0.8996 0.9272 0.6299 0.025 Uiso 1 1 calc R U
C14 C 0.7720(2) 0.8952(2) 0.4591(3) 0.0216(5) Uani 1 1 d . .
H14 H 0.8230 0.9712 0.4013 0.026 Uiso 1 1 calc R U
C15 C 0.6498(2) 0.8044(2) 0.4099(2) 0.0200(5) Uani 1 1 d . .
N16 N 0.57834(19) 0.79446(19) 0.2794(2) 0.0213(4) Uani 1 1 d . .
C17 C 0.4626(2) 0.6819(2) 0.2892(3) 0.0204(4) Uani 1 1 d . .
H17 H 0.3970 0.6522 0.2126 0.024 Uiso 1 1 calc R U
C18 C 0.4563(2) 0.6197(2) 0.4252(2) 0.0185(5) Uani 1 1 d . .
C19 C 0.3613(2) 0.4929(2) 0.4946(2) 0.0196(4) Uani 1 1 d . .
H19A H 0.3222 0.4282 0.4107 0.024 Uiso 1 1 calc R U
H19B H 0.2925 0.5001 0.5479 0.024 Uiso 1 1 calc R U
C20 C 0.4300(2) 0.4514(2) 0.6128(2) 0.0184(5) Uani 1 1 d . .
H20 H 0.4900 0.4323 0.5541 0.022 Uiso 1 1 calc R U
C21 C 0.5743(2) 0.6963(2) 0.5026(3) 0.0182(5) Uani 1 1 d . .
H16 H 0.608(3) 0.856(3) 0.202(4) 0.036(8) Uiso 1 1 d . .

loop_
_atom_site_aniso_label
_atom_site_aniso_U_11
_atom_site_aniso_U_22
_atom_site_aniso_U_33
_atom_site_aniso_U_23
_atom_site_aniso_U_13
_atom_site_aniso_U_12
C1 0.0253(12) 0.0180(11) 0.0268(11) -0.0012(9) -0.0029(10) 0.0075(9)
N2 0.0189(9) 0.0157(9) 0.0193(9) 0.0012(7) -0.0007(7) 0.0081(8)
C3 0.0243(11) 0.0188(11) 0.0221(11) 0.0035(9) -0.0007(9) 0.0125(9)
C4 0.0178(11) 0.0215(11) 0.0215(11) 0.0016(9) 0.0027(8) 0.0113(9)
C5 0.0240(12) 0.0230(11) 0.0264(12) 0.0058(10) 0.0004(10) 0.0125(10)
C6 0.0263(12) 0.0306(13) 0.0200(11) 0.0044(9) -0.0002(9) 0.0174(10)
C7 0.0232(11) 0.0280(12) 0.0225(11) -0.0015(9) -0.0022(9) 0.0134(10)
C8 0.0191(11) 0.0223(11) 0.0222(11) 0.0003(9) 0.0035(9) 0.0113(9)
C9 0.0166(10) 0.0222(11) 0.0186(10) 0.0009(8) 0.0027(8) 0.0113(9)
C10 0.0166(10) 0.0180(11) 0.0184(10) 0.0008(8) 0.0023(8) 0.0099(9)
C11 0.0186(10) 0.0187(11) 0.0183(10) 0.0006(8) 0.0015(8) 0.0114(9)
C12 0.0185(10) 0.0193(10) 0.0214(11) -0.0014(8) -0.0011(8) 0.0110(9)
C13 0.0160(10) 0.0215(11) 0.0248(11) -0.0013(9) 0.0018(9) 0.0092(9)
C14 0.0211(11) 0.0202(11) 0.0240(11) 0.0046(9) 0.0053(9) 0.0107(9)
C15 0.0217(11) 0.0223(11) 0.0202(11) 0.0030(8) 0.0029(8) 0.0142(10)
N16 0.0223(10) 0.0223(10) 0.0193(9) 0.0048(7) 0.0023(7) 0.0113(8)
C17 0.0202(11) 0.0236(11) 0.0201(10) 0.0008(9) 0.0010(9) 0.0129(9)
C18 0.0181(11) 0.0196(11) 0.0191(10) 0.0014(8) 0.0000(8) 0.0105(9)
C19 0.0194(10) 0.0202(11) 0.0182(10) 0.0021(8) 0.0004(8) 0.0092(9)
C20 0.0192(11) 0.0188(11) 0.0174(10) 0.0016(8) 0.0016(8) 0.0097(9)
C21 0.0182(11) 0.0187(11) 0.0186(10) -0.0005(9) 0.0015(8) 0.0100(9)

loop_
_atom_type_symbol
_atom_type_description
_atom_type_scat_dispersion_real
_atom_type_scat_dispersion_imag
_atom_type_scat_source
C C 0.0181 0.0091 'International Tables Vol C Tables 4.2.6.8 and 6.1.1.4'
H H 0.0000 0.0000 'International Tables Vol C Tables 4.2.6.8 and 6.1.1.4'
N N 0.0311 0.0180 'International Tables Vol C Tables 4.2.6.8 and 6.1.1.4'

loop_
_geom_angle_atom_site_label_1
_geom_angle_atom_site_label_2
_geom_angle_atom_site_label_3
_geom_angle
C1 N2 C3 108.87(17)
C1 N2 C20 113.07(18)
C3 N2 C20 107.52(17)
N2 C3 C4 111.26(19)
C5 C4 C9 120.2(2)
C5 C4 C3 119.9(2)
C9 C4 C3 119.7(2)
C6 C5 C4 120.5(2)
C5 C6 C7 119.7(2)
C8 C7 C6 119.9(2)
C7 C8 C9 121.4(2)
C8 C9 C4 118.2(2)
C8 C9 C10 120.88(19)
C4 C9 C10 120.6(2)
C9 C10 C11 117.99(18)
C9 C10 C20 113.93(17)
C11 C10 C20 108.84(17)
C12 C11 C21 116.3(2)
C12 C11 C10 131.3(2)
C21 C11 C10 112.28(19)
C11 C12 C13 120.4(2)
C14 C13 C12 123.2(2)
C13 C14 C15 116.6(2)
N16 C15 C14 133.1(2)
N16 C15 C21 106.8(2)
C14 C15 C21 120.15(19)
C15 N16 C17 108.52(19)
C18 C17 N16 110.1(2)
C17 C18 C21 106.1(2)
C17 C18 C19 134.5(2)
C21 C18 C19 119.24(19)
C18 C19 C20 109.18(18)
N2 C20 C19 111.36(18)
N2 C20 C10 108.78(17)
C19 C20 C10 110.97(18)
C11 C21 C15 123.2(2)
C11 C21 C18 128.3(2)
C15 C21 C18 108.52(19)

loop_
_geom_bond_atom_site_label_1
_geom_bond_atom_site_label_2
_geom_bond_distance
C1 N2 1.462(3)
N2 C3 1.471(3)
N2 C20 1.484(3)
C3 C4 1.497(3)
C4 C5 1.398(3)
C4 C9 1.400(3)
C5 C6 1.383(3)
C6 C7 1.387(3)
C7 C8 1.386(3)
C8 C9 1.398(3)
C9 C10 1.515(3)
C10 C11 1.528(3)
C10 C20 1.557(3)
C11 C12 1.384(3)
C11 C21 1.400(3)
C12 C13 1.415(3)
C13 C14 1.384(3)
C14 C15 1.395(3)
C15 N16 1.380(3)
C15 C21 1.405(3)
N16 C17 1.384(3)
C17 C18 1.366(3)
C18 C21 1.418(3)
C18 C19 1.504(3)
C19 C20 1.543(3)
